data_7016561
loop_
_publ_author_name
'Alvarez, M. Angeles'
'Garc\'ia, M Esther'
'Ruiz, Miguel A.'
'Vega, M. Fernanda'

_publ_section_title
;
 C-X bond formation and cleavage in the reactions of the ditungsten
 hydride complex [W(2)(\h(5)-C(5)H(5))(2)(H)(\m-PCy(2))(CO)(2)] with
 small molecules having multiple C-X bonds (X = C, N, O).
;
_journal_issue 33
_journal_name_full 'Dalton transactions (Cambridge, England : 2003)'
_journal_page_first 8294
_journal_page_last 8297
_journal_paper_doi 10.1039/c1dt10871a
_journal_volume 40
_journal_year 2011
_chemical_compound_source 'synthesis as described'
_chemical_formula_moiety 'C32 H41 O3 P1 W2'
_chemical_formula_sum 'C32 H41 O3 P W2'
_chemical_formula_weight 872.32
_chemical_name_systematic
;
?
;
_space_group_IT_number 14
_symmetry_cell_setting monoclinic
_symmetry_Int_Tables_number 14
_symmetry_space_group_name_Hall '-P 2ybc'
_symmetry_space_group_name_H-M 'P 1 21/c 1'
_atom_sites_solution_hydrogens geom
_atom_sites_solution_primary direct
_atom_sites_solution_secondary difmap
_audit_conform_dict_location ftp://ftp.iucr.org/pub/cif_core.dic
_audit_conform_dict_name cif_core.dic
_audit_conform_dict_version 2.4
_audit_creation_method 'WinGX routine CIF_UPDATE'
_cell_angle_alpha 90
_cell_angle_beta 92.294(2)
_cell_angle_gamma 90
_cell_formula_units_Z 4
_cell_length_a 13.9983(6)
_cell_length_b 12.3286(6)
_cell_length_c 17.0691(9)
_cell_measurement_reflns_used 2599
_cell_measurement_temperature 100.0(1)
_cell_measurement_theta_max 26.1785
_cell_measurement_theta_min 2.3885
_cell_measurement_wavelength 0.71073
_cell_volume 2943.4(2)
_computing_cell_refinement 'BRUKER APEX'
_computing_data_collection 'BRUKER APEX'
_computing_molecular_graphics 'Ortep-3 for Windows (Farrugia, 1997)'
_computing_publication_material 'WinGX publication routines (Farrugia, 1999)'
_computing_structure_refinement 'SHELXL-97 (Sheldrick, 2008)'
_computing_structure_solution 'SHELXL-97 (Sheldrick, 2008)'
_diffrn_ambient_temperature 100.0(1)
_diffrn_measured_fraction_theta_full 0.999
_diffrn_measured_fraction_theta_max 0.999
_diffrn_measurement_device 'four-circle diffractometer'
_diffrn_measurement_device_type 'BRUKER APPEX-II CCD'
_diffrn_measurement_method 'omega/phi scans'
_diffrn_radiation_monochromator graphite
_diffrn_radiation_probe x-ray
_diffrn_radiation_source 'fine-focus sealed tube'
_diffrn_radiation_type MoK\a
_diffrn_radiation_wavelength 0.71073
_diffrn_reflns_av_R_equivalents 0.1242
_diffrn_reflns_av_unetI/netI 0.0859
_diffrn_reflns_limit_h_max 17
_diffrn_reflns_limit_h_min -17
_diffrn_reflns_limit_k_max 15
_diffrn_reflns_limit_k_min 0
_diffrn_reflns_limit_l_max 21
_diffrn_reflns_limit_l_min 0
_diffrn_reflns_number 43580
_diffrn_reflns_theta_full 26.02
_diffrn_reflns_theta_max 26.02
_diffrn_reflns_theta_min 2.04
_exptl_absorpt_coefficient_mu 7.896
_exptl_absorpt_correction_T_max 0.5223
_exptl_absorpt_correction_T_min 0.2966
_exptl_absorpt_correction_type multi-scan
_exptl_absorpt_process_details 'BRUKER Sadabs'
_exptl_crystal_colour orange
_exptl_crystal_density_diffrn 1.968
_exptl_crystal_density_method 'not measured'
_exptl_crystal_description plate
_exptl_crystal_F_000 1680
_exptl_crystal_size_max 0.2
_exptl_crystal_size_mid 0.09
_exptl_crystal_size_min 0.03
_refine_diff_density_max 3.293
_refine_diff_density_min -1.482
_refine_diff_density_rms 0.305
_refine_ls_extinction_method none
_refine_ls_goodness_of_fit_ref 1.047
_refine_ls_hydrogen_treatment constr
_refine_ls_matrix_type full
_refine_ls_number_parameters 344
_refine_ls_number_reflns 5784
_refine_ls_number_restraints 87
_refine_ls_restrained_S_all 1.04
_refine_ls_R_factor_all 0.0879
_refine_ls_R_factor_gt 0.0513
_refine_ls_shift/su_max 0.001
_refine_ls_shift/su_mean 0
_refine_ls_structure_factor_coef Fsqd
_refine_ls_weighting_details 'calc w=1/[\s^2^(Fo^2^)+(0.0484P)^2^+13.9318P] where P=(Fo^2^+2Fc^2^)/3'
_refine_ls_weighting_scheme calc
_refine_ls_wR_factor_gt 0.1031
_refine_ls_wR_factor_ref 0.1202
_reflns_number_gt 4082
_reflns_number_total 5784
_reflns_threshold_expression >2\s(I)
_cod_data_source_file c1dt10871a.txt
_cod_data_source_block compound7R
_cod_database_code 7016561

loop_
_symmetry_equiv_pos_as_xyz
'x, y, z'
'-x, y+1/2, -z+1/2'
'-x, -y, -z'
'x, -y-1/2, z-1/2'

loop_
_atom_site_label
_atom_site_type_symbol
_atom_site_fract_x
_atom_site_fract_y
_atom_site_fract_z
_atom_site_U_iso_or_equiv
_atom_site_adp_type
_atom_site_occupancy
_atom_site_symmetry_multiplicity
_atom_site_calc_flag
_atom_site_refinement_flags
W1 W 0.75205(3) 0.64998(4) -0.08112(3) 0.01528(13) Uani 1 1 d .
W2 W 0.60146(3) 0.71397(4) 0.02605(2) 0.01381(13) Uani 1 1 d .
P1 P 0.7724(2) 0.7640(2) 0.03116(16) 0.0161(6) Uani 1 1 d .
O1 O 0.9576(6) 0.7409(7) -0.1020(5) 0.031(2) Uani 1 1 d .
O2 O 0.6812(6) 0.8218(6) -0.2029(4) 0.0228(19) Uani 1 1 d .
O3 O 0.5970(5) 0.5898(6) 0.0722(4) 0.0194(17) Uani 1 1 d .
C1 C 0.8821(8) 0.7076(9) -0.0929(7) 0.021(3) Uani 1 1 d .
C2 C 0.7108(7) 0.7623(9) -0.1548(7) 0.015(2) Uani 1 1 d .
C3 C 0.6081(7) 0.8122(9) 0.1359(6) 0.0161(18) Uani 1 1 d U
H3A H 0.6604 0.7851 0.1695 0.019 Uiso 1 1 calc R
H3B H 0.6232 0.8865 0.1224 0.019 Uiso 1 1 calc R
C4 C 0.5196(8) 0.8126(9) 0.1818(6) 0.0162(15) Uani 1 1 d U
C5 C 0.4782(7) 0.7163(9) 0.2062(6) 0.0162(16) Uani 1 1 d U
H5 H 0.5072 0.6503 0.1956 0.019 Uiso 1 1 calc R
C6 C 0.3929(7) 0.7182(9) 0.2467(6) 0.0158(18) Uani 1 1 d U
H6 H 0.366 0.6529 0.2619 0.019 Uiso 1 1 calc R
C7 C 0.3478(8) 0.8139(9) 0.2647(6) 0.019(3) Uani 1 1 d .
C8 C 0.3884(8) 0.9115(9) 0.2398(6) 0.021(3) Uani 1 1 d .
H8 H 0.3593 0.9774 0.2504 0.025 Uiso 1 1 calc R
C9 C 0.4729(7) 0.9085(9) 0.1990(6) 0.0167(18) Uani 1 1 d U
H9 H 0.499 0.9736 0.1826 0.02 Uiso 1 1 calc R
C10 C 0.2582(7) 0.8139(10) 0.3083(7) 0.028(3) Uani 1 1 d .
H10A H 0.2042 0.8131 0.2718 0.042 Uiso 1 1 calc R
H10B H 0.2558 0.8778 0.3403 0.042 Uiso 1 1 calc R
H10C H 0.2565 0.7507 0.3411 0.042 Uiso 1 1 calc R
C11 C 0.6538(8) 0.4939(8) -0.0920(6) 0.0195(17) Uani 1 1 d U
H11 H 0.5903 0.496 -0.078 0.023 Uiso 1 1 calc R
C12 C 0.7325(8) 0.4676(8) -0.0420(7) 0.0193(17) Uani 1 1 d U
H12 H 0.7298 0.448 0.0105 0.023 Uiso 1 1 calc R
C13 C 0.8164(8) 0.4759(9) -0.0850(6) 0.0208(17) Uani 1 1 d U
H13 H 0.8786 0.4639 -0.0657 0.025 Uiso 1 1 calc R
C14 C 0.7888(8) 0.5061(9) -0.1633(6) 0.0213(17) Uani 1 1 d U
H14 H 0.8294 0.5169 -0.2044 0.026 Uiso 1 1 calc R
C15 C 0.6870(8) 0.5166(9) -0.1667(6) 0.0203(17) Uani 1 1 d U
H15 H 0.6494 0.5352 -0.2108 0.024 Uiso 1 1 calc R
C16 C 0.4812(7) 0.8519(9) 0.0000(6) 0.0178(18) Uani 1 1 d U
H16 H 0.4785 0.9147 0.0301 0.021 Uiso 1 1 calc R
C17 C 0.5284(7) 0.8400(9) -0.0703(6) 0.0175(19) Uani 1 1 d U
H17 H 0.563 0.8935 -0.0952 0.021 Uiso 1 1 calc R
C18 C 0.5141(8) 0.7320(9) -0.0967(7) 0.021(3) Uani 1 1 d .
H18 H 0.5392 0.7012 -0.1412 0.025 Uiso 1 1 calc R
C19 C 0.4551(8) 0.6797(9) -0.0436(7) 0.024(3) Uani 1 1 d .
H19 H 0.4315 0.6094 -0.0484 0.029 Uiso 1 1 calc R
C20 C 0.4382(8) 0.7510(9) 0.0169(6) 0.017(2) Uani 1 1 d U
H20 H 0.4043 0.7352 0.0613 0.021 Uiso 1 1 calc R
C21 C 0.8436(8) 0.7211(9) 0.1193(7) 0.023(3) Uani 1 1 d .
H21 H 0.8299 0.7727 0.1611 0.028 Uiso 1 1 calc R
C22 C 0.9510(7) 0.7280(9) 0.1062(6) 0.019(3) Uani 1 1 d .
H22A H 0.9673 0.801 0.0904 0.022 Uiso 1 1 calc R
H22B H 0.9674 0.6788 0.0645 0.022 Uiso 1 1 calc R
C23 C 1.0097(8) 0.6974(11) 0.1833(7) 0.031(3) Uani 1 1 d .
H23A H 1.0775 0.6991 0.1736 0.038 Uiso 1 1 calc R
H23B H 0.9974 0.7503 0.2238 0.038 Uiso 1 1 calc R
C24 C 0.9823(8) 0.5849(10) 0.2115(7) 0.028(3) Uani 1 1 d .
H24A H 0.9996 0.5312 0.173 0.033 Uiso 1 1 calc R
H24B H 1.0172 0.5686 0.2603 0.033 Uiso 1 1 calc R
C25 C 0.8767(7) 0.5790(10) 0.2237(6) 0.023(3) Uani 1 1 d .
H25A H 0.8608 0.6284 0.2654 0.027 Uiso 1 1 calc R
H25B H 0.8604 0.5061 0.2399 0.027 Uiso 1 1 calc R
C26 C 0.8174(8) 0.6081(10) 0.1492(7) 0.024(3) Uani 1 1 d .
H26A H 0.8285 0.5547 0.1088 0.029 Uiso 1 1 calc R
H26B H 0.75 0.6064 0.1603 0.029 Uiso 1 1 calc R
C27 C 0.8156(8) 0.9079(9) 0.0195(6) 0.021(3) Uani 1 1 d .
H27 H 0.88 0.9016 -0.0006 0.025 Uiso 1 1 calc R
C28 C 0.8273(8) 0.9757(9) 0.0946(6) 0.020(3) Uani 1 1 d .
H28A H 0.7651 0.9888 0.1157 0.024 Uiso 1 1 calc R
H28B H 0.8657 0.9359 0.1335 0.024 Uiso 1 1 calc R
C29 C 0.8752(8) 1.0832(9) 0.0776(7) 0.025(3) Uani 1 1 d .
H29A H 0.8799 1.1255 0.1256 0.03 Uiso 1 1 calc R
H29B H 0.9397 1.0694 0.0613 0.03 Uiso 1 1 calc R
C30 C 0.8223(8) 1.1492(9) 0.0147(7) 0.026(3) Uani 1 1 d .
H30A H 0.8589 1.2137 0.0032 0.032 Uiso 1 1 calc R
H30B H 0.7609 1.172 0.0333 0.032 Uiso 1 1 calc R
C31 C 0.8073(9) 1.0817(10) -0.0596(7) 0.030(3) Uani 1 1 d .
H31A H 0.8686 1.0678 -0.0822 0.036 Uiso 1 1 calc R
H31B H 0.7682 1.122 -0.0976 0.036 Uiso 1 1 calc R
C32 C 0.7586(9) 0.9736(9) -0.0419(7) 0.026(3) Uani 1 1 d .
H32A H 0.6952 0.9877 -0.0232 0.031 Uiso 1 1 calc R
H32B H 0.7514 0.9316 -0.0898 0.031 Uiso 1 1 calc R

loop_
_atom_site_aniso_label
_atom_site_aniso_U_11
_atom_site_aniso_U_22
_atom_site_aniso_U_33
_atom_site_aniso_U_23
_atom_site_aniso_U_13
_atom_site_aniso_U_12
W1 0.0185(3) 0.0138(2) 0.0134(3) -0.00108(19) -0.00039(17) -0.00153(19)
W2 0.0170(2) 0.0128(2) 0.0114(2) 0.00014(18) -0.00145(17) -0.00039(19)
P1 0.0202(16) 0.0157(15) 0.0124(15) -0.0015(12) 0.0003(12) 0.0003(12)
O1 0.027(5) 0.038(6) 0.029(5) -0.008(4) 0.003(4) -0.007(4)
O2 0.039(5) 0.012(4) 0.017(5) 0.001(3) -0.001(4) -0.004(4)
O3 0.020(4) 0.012(4) 0.026(5) -0.002(3) 0.000(3) 0.000(3)
C1 0.020(6) 0.018(6) 0.024(7) -0.013(5) -0.008(5) 0.002(5)
C2 0.008(5) 0.013(6) 0.024(7) -0.003(5) 0.001(5) -0.007(4)
C3 0.019(4) 0.021(4) 0.008(4) 0.001(3) -0.002(3) 0.000(3)
C4 0.020(3) 0.020(3) 0.009(3) -0.001(3) -0.003(3) 0.001(3)
C5 0.024(4) 0.019(3) 0.006(4) 0.000(3) -0.005(3) 0.000(3)
C6 0.025(4) 0.018(4) 0.004(4) -0.004(4) -0.006(3) -0.003(4)
C7 0.018(6) 0.030(7) 0.011(6) 0.003(5) -0.004(5) 0.001(5)
C8 0.032(7) 0.020(6) 0.011(6) -0.003(5) 0.000(5) 0.008(5)
C9 0.022(4) 0.018(4) 0.011(4) -0.001(4) -0.002(3) -0.002(3)
C10 0.010(6) 0.040(8) 0.034(8) -0.002(6) 0.004(5) 0.003(5)
C11 0.028(4) 0.010(4) 0.020(4) -0.006(3) -0.002(3) 0.000(3)
C12 0.028(4) 0.010(4) 0.019(4) -0.003(3) 0.000(3) 0.002(3)
C13 0.030(4) 0.013(4) 0.019(4) -0.006(3) 0.000(3) 0.003(3)
C14 0.032(4) 0.014(4) 0.018(4) -0.007(3) 0.002(3) 0.001(3)
C15 0.031(4) 0.013(4) 0.017(4) -0.008(3) -0.005(3) -0.004(3)
C16 0.021(4) 0.017(4) 0.015(4) 0.004(3) -0.006(3) 0.003(3)
C17 0.018(4) 0.018(5) 0.015(4) 0.009(4) -0.007(3) 0.004(4)
C18 0.024(6) 0.021(7) 0.018(6) -0.005(5) -0.007(5) 0.013(5)
C19 0.022(7) 0.019(6) 0.031(7) 0.003(5) 0.004(5) -0.002(5)
C20 0.022(5) 0.020(4) 0.009(4) 0.004(4) 0.000(4) 0.002(4)
C21 0.026(7) 0.012(6) 0.031(7) -0.004(5) -0.003(5) -0.008(5)
C22 0.016(6) 0.028(7) 0.012(6) 0.003(5) 0.001(4) 0.004(5)
C23 0.023(7) 0.043(9) 0.028(8) 0.003(6) -0.008(5) 0.002(6)
C24 0.036(7) 0.033(7) 0.014(6) -0.007(6) -0.001(5) 0.010(6)
C25 0.022(6) 0.029(7) 0.018(6) -0.005(5) 0.000(5) 0.003(5)
C26 0.022(6) 0.030(7) 0.020(7) -0.002(5) 0.002(5) 0.003(5)
C27 0.019(6) 0.021(6) 0.022(7) 0.000(5) 0.005(5) -0.005(5)
C28 0.027(7) 0.019(6) 0.014(6) -0.006(5) -0.005(5) 0.003(5)
C29 0.033(7) 0.017(6) 0.026(7) -0.012(5) 0.000(5) 0.001(5)
C30 0.028(7) 0.022(7) 0.029(7) 0.001(6) -0.002(5) -0.004(5)
C31 0.038(8) 0.029(7) 0.022(7) 0.003(6) -0.004(6) -0.012(6)
C32 0.047(8) 0.012(6) 0.019(7) 0.000(5) -0.003(5) -0.006(6)

loop_
_atom_type_symbol
_atom_type_description
_atom_type_scat_dispersion_real
_atom_type_scat_dispersion_imag
_atom_type_scat_source
C C 0.0033 0.0016 'International Tables Vol C Tables 4.2.6.8 and 6.1.1.4'
H H 0 0 'International Tables Vol C Tables 4.2.6.8 and 6.1.1.4'
O O 0.0106 0.006 'International Tables Vol C Tables 4.2.6.8 and 6.1.1.4'
P P 0.1023 0.0942 'International Tables Vol C Tables 4.2.6.8 and 6.1.1.4'
W W -0.849 6.8722 'International Tables Vol C Tables 4.2.6.8 and 6.1.1.4'

loop_
_geom_angle_atom_site_label_1
_geom_angle_atom_site_label_2
_geom_angle_atom_site_label_3
_geom_angle
C2 W1 C1 85.9(4)
C2 W1 C13 138.0(4)
C1 W1 C13 88.2(4)
C2 W1 C14 102.7(4)
C1 W1 C14 89.2(4)
C13 W1 C14 35.6(4)
C2 W1 C15 89.9(4)
C1 W1 C15 121.5(4)
C13 W1 C15 58.7(4)
C14 W1 C15 35.5(4)
C2 W1 C12 145.7(4)
C1 W1 C12 119.3(4)
C13 W1 C12 35.1(4)
C14 W1 C12 58.5(4)
C15 W1 C12 57.7(4)
C2 W1 C11 111.8(4)
C1 W1 C11 145.1(4)
C13 W1 C11 58.2(4)
C14 W1 C11 58.4(4)
C15 W1 C11 34.5(4)
C12 W1 C11 34.5(4)
C2 W1 P1 97.1(3)
C1 W1 P1 77.8(3)
C13 W1 P1 122.1(3)
C14 W1 P1 155.5(3)
C15 W1 P1 160.0(3)
C12 W1 P1 110.2(3)
C11 W1 P1 126.3(3)
C2 W1 W2 90.5(3)
C1 W1 W2 130.7(3)
C13 W1 W2 123.4(3)
C14 W1 W2 139.1(3)
C15 W1 W2 107.6(3)
C12 W1 W2 89.2(3)
C11 W1 W2 80.7(3)
P1 W1 W2 53.83(7)
O3 W2 C3 95.7(4)
O3 W2 C20 98.7(4)
C3 W2 C20 87.6(4)
O3 W2 C19 91.4(4)
C3 W2 C19 121.7(4)
C20 W2 C19 34.3(4)
O3 W2 C18 117.1(4)
C3 W2 C18 133.5(4)
C20 W2 C18 57.2(4)
C19 W2 C18 34.4(4)
O3 W2 C16 132.0(3)
C3 W2 C16 77.2(4)
C20 W2 C16 34.6(4)
C19 W2 C16 56.7(4)
C18 W2 C16 56.4(4)
O3 W2 C17 147.8(4)
C3 W2 C17 102.8(4)
C20 W2 C17 56.6(4)
C19 W2 C17 56.4(4)
C18 W2 C17 34.0(4)
C16 W2 C17 33.4(4)
O3 W2 P1 105.0(2)
C3 W2 P1 80.0(3)
C20 W2 P1 154.2(3)
C19 W2 P1 151.8(3)
C18 W2 P1 117.9(3)
C16 W2 P1 119.8(3)
C17 W2 P1 104.0(3)
O3 W2 W1 94.9(2)
C3 W2 W1 131.2(3)
C20 W2 W1 137.2(3)
C19 W2 W1 105.4(3)
C18 W2 W1 80.5(3)
C16 W2 W1 125.6(3)
C17 W2 W1 92.4(3)
P1 W2 W1 51.23(7)
C21 P1 C27 100.9(5)
C21 P1 W1 121.9(4)
C27 P1 W1 119.8(4)
C21 P1 W2 116.6(4)
C27 P1 W2 123.1(4)
W1 P1 W2 74.94(8)
O1 C1 W1 178.1(10)
O2 C2 W1 173.4(9)
C4 C3 W2 115.8(7)
C4 C3 H3A 108.3
W2 C3 H3A 108.3
C4 C3 H3B 108.3
W2 C3 H3B 108.3
H3A C3 H3B 107.4
C9 C4 C5 117.3(10)
C9 C4 C3 121.5(10)
C5 C4 C3 121.2(10)
C4 C5 C6 120.3(10)
C4 C5 H5 119.8
C6 C5 H5 119.8
C7 C6 C5 122.0(10)
C7 C6 H6 119
C5 C6 H6 119
C6 C7 C8 118.1(10)
C6 C7 C10 121.0(11)
C8 C7 C10 120.8(11)
C9 C8 C7 119.3(10)
C9 C8 H8 120.4
C7 C8 H8 120.4
C4 C9 C8 122.9(11)
C4 C9 H9 118.5
C8 C9 H9 118.5
C7 C10 H10A 109.5
C7 C10 H10B 109.5
H10A C10 H10B 109.5
C7 C10 H10C 109.5
H10A C10 H10C 109.5
H10B C10 H10C 109.5
C15 C11 C12 108.6(10)
C15 C11 W1 72.4(6)
C12 C11 W1 72.6(6)
C15 C11 H11 125.7
C12 C11 H11 125.7
W1 C11 H11 121
C11 C12 C13 108.3(10)
C11 C12 W1 72.8(6)
C13 C12 W1 71.1(6)
C11 C12 H12 125.8
C13 C12 H12 125.8
W1 C12 H12 121.9
C12 C13 C14 107.8(10)
C12 C13 W1 73.9(6)
C14 C13 W1 72.3(6)
C12 C13 H13 126.1
C14 C13 H13 126.1
W1 C13 H13 119.6
C13 C14 C15 107.1(10)
C13 C14 W1 72.1(6)
C15 C14 W1 73.3(6)
C13 C14 H14 126.4
C15 C14 H14 126.4
W1 C14 H14 120.1
C11 C15 C14 108.1(10)
C11 C15 W1 73.1(6)
C14 C15 W1 71.2(6)
C11 C15 H15 125.9
C14 C15 H15 125.9
W1 C15 H15 121.4
C17 C16 C20 107.5(10)
C17 C16 W2 74.7(6)
C20 C16 W2 69.1(6)
C17 C16 H16 126.2
C20 C16 H16 126.2
W2 C16 H16 121.7
C16 C17 C18 107.8(10)
C16 C17 W2 72.0(6)
C18 C17 W2 70.6(6)
C16 C17 H17 126.1
C18 C17 H17 126.1
W2 C17 H17 123
C19 C18 C17 107.8(10)
C19 C18 W2 71.7(7)
C17 C18 W2 75.4(6)
C19 C18 H18 126.1
C17 C18 H18 126.1
W2 C18 H18 118.6
C20 C19 C18 108.2(10)
C20 C19 W2 71.4(7)
C18 C19 W2 73.9(6)
C20 C19 H19 125.9
C18 C19 H19 125.9
W2 C19 H19 120.5
C19 C20 C16 108.6(10)
C19 C20 W2 74.3(7)
C16 C20 W2 76.2(6)
C19 C20 H20 125.7
C16 C20 H20 125.7
W2 C20 H20 115.8
C22 C21 C26 110.4(9)
C22 C21 P1 111.5(8)
C26 C21 P1 113.7(8)
C22 C21 H21 107
C26 C21 H21 107
P1 C21 H21 107
C21 C22 C23 110.4(9)
C21 C22 H22A 109.6
C23 C22 H22A 109.6
C21 C22 H22B 109.6
C23 C22 H22B 109.6
H22A C22 H22B 108.1
C24 C23 C22 110.7(10)
C24 C23 H23A 109.5
C22 C23 H23A 109.5
C24 C23 H23B 109.5
C22 C23 H23B 109.5
H23A C23 H23B 108.1
C25 C24 C23 110.4(10)
C25 C24 H24A 109.6
C23 C24 H24A 109.6
C25 C24 H24B 109.6
C23 C24 H24B 109.6
H24A C24 H24B 108.1
C24 C25 C26 112.2(9)
C24 C25 H25A 109.2
C26 C25 H25A 109.2
C24 C25 H25B 109.2
C26 C25 H25B 109.2
H25A C25 H25B 107.9
C21 C26 C25 111.1(10)
C21 C26 H26A 109.4
C25 C26 H26A 109.4
C21 C26 H26B 109.4
C25 C26 H26B 109.4
H26A C26 H26B 108
C32 C27 C28 108.7(9)
C32 C27 P1 114.2(8)
C28 C27 P1 116.6(8)
C32 C27 H27 105.4
C28 C27 H27 105.4
P1 C27 H27 105.4
C29 C28 C27 110.5(9)
C29 C28 H28A 109.5
C27 C28 H28A 109.5
C29 C28 H28B 109.5
C27 C28 H28B 109.5
H28A C28 H28B 108.1
C30 C29 C28 113.4(10)
C30 C29 H29A 108.9
C28 C29 H29A 108.9
C30 C29 H29B 108.9
C28 C29 H29B 108.9
H29A C29 H29B 107.7
C29 C30 C31 110.1(10)
C29 C30 H30A 109.6
C31 C30 H30A 109.6
C29 C30 H30B 109.6
C31 C30 H30B 109.6
H30A C30 H30B 108.2
C30 C31 C32 111.0(10)
C30 C31 H31A 109.4
C32 C31 H31A 109.4
C30 C31 H31B 109.4
C32 C31 H31B 109.4
H31A C31 H31B 108
C27 C32 C31 111.8(10)
C27 C32 H32A 109.2
C31 C32 H32A 109.2
C27 C32 H32B 109.2
C31 C32 H32B 109.2
H32A C32 H32B 107.9

loop_
_geom_bond_atom_site_label_1
_geom_bond_atom_site_label_2
_geom_bond_distance
W1 C2 1.943(11)
W1 C1 1.972(12)
W1 C13 2.329(11)
W1 C14 2.332(11)
W1 C15 2.359(10)
W1 C12 2.365(11)
W1 C11 2.368(10)
W1 P1 2.385(3)
W1 W2 2.9532(6)
W2 O3 1.723(7)
W2 C3 2.231(10)
W2 C20 2.330(11)
W2 C19 2.366(12)
W2 C18 2.394(11)
W2 C16 2.422(10)
W2 C17 2.456(10)
W2 P1 2.469(3)
P1 C21 1.849(12)
P1 C27 1.887(11)
O1 C1 1.151(13)
O2 C2 1.165(12)
C3 C4 1.492(14)
C3 H3A 0.97
C3 H3B 0.97
C4 C9 1.388(15)
C4 C5 1.392(15)
C5 C6 1.405(15)
C5 H5 0.93
C6 C7 1.378(15)
C6 H6 0.93
C7 C8 1.404(15)
C7 C10 1.484(15)
C8 C9 1.397(15)
C8 H8 0.93
C9 H9 0.93
C10 H10A 0.96
C10 H10B 0.96
C10 H10C 0.96
C11 C15 1.403(15)
C11 C12 1.405(15)
C11 H11 0.93
C12 C13 1.414(15)
C12 H12 0.93
C13 C14 1.426(15)
C13 H13 0.93
C14 C15 1.430(15)
C14 H14 0.93
C15 H15 0.93
C16 C17 1.401(15)
C16 C20 1.417(15)
C16 H16 0.93
C17 C18 1.418(15)
C17 H17 0.93
C18 C19 1.407(16)
C18 H18 0.93
C19 C20 1.385(15)
C19 H19 0.93
C20 H20 0.93
C21 C22 1.531(15)
C21 C26 1.533(15)
C21 H21 0.98
C22 C23 1.569(15)
C22 H22A 0.97
C22 H22B 0.97
C23 C24 1.523(17)
C23 H23A 0.97
C23 H23B 0.97
C24 C25 1.502(15)
C24 H24A 0.97
C24 H24B 0.97
C25 C26 1.534(15)
C25 H25A 0.97
C25 H25B 0.97
C26 H26A 0.97
C26 H26B 0.97
C27 C32 1.525(15)
C27 C28 1.533(14)
C27 H27 0.98
C28 C29 1.519(15)
C28 H28A 0.97
C28 H28B 0.97
C29 C30 1.517(15)
C29 H29A 0.97
C29 H29B 0.97
C30 C31 1.524(15)
C30 H30A 0.97
C30 H30B 0.97
C31 C32 1.533(15)
C31 H31A 0.97
C31 H31B 0.97
C32 H32A 0.97
C32 H32B 0.97
